data_4116235
loop_
_publ_author_name
'Raquel Garcia'
'Ant\'onio Paulo'
'\^Angela Domingos'
'Isabel Santos'
'Kirstin Ortner'
'Roger Alberto'

_publ_section_title
;
 Re and Tc Complexes Containing B-H...M Agostic Interactions as Building
 Blocks for the Design of Radiopharmaceuticals
;
_journal_name_full 'Journal of the American Chemical Society'
_journal_page_first 11240
_journal_page_last 11241
_journal_paper_doi 10.1021/ja002652t
_journal_volume 122
_journal_year 2000
_chemical_formula_structural '[Re{H2B(timMe)2}(CO)3](1)'
_chemical_formula_sum 'C11 H12 B N4 O3 Re S2'
_chemical_formula_weight 509.38
_chemical_name_systematic
; 
 ? 
;
_space_group_IT_number 58
_symmetry_cell_setting orthorhombic
_symmetry_space_group_name_Hall '-P 2 2n'
_symmetry_space_group_name_H-M 'P n n m'
_atom_sites_solution_hydrogens geom
_atom_sites_solution_primary direct
_atom_sites_solution_secondary difmap
_audit_creation_method SHELXL
_cell_angle_alpha 90.00
_cell_angle_beta 90.00
_cell_angle_gamma 90.00
_cell_formula_units_Z 4
_cell_length_a 17.372(2)
_cell_length_b 6.8151(7)
_cell_length_c 15.170(3)
_cell_measurement_reflns_used 25
_cell_measurement_temperature 293(2)
_cell_measurement_theta_max 31.9
_cell_measurement_theta_min 15.5
_cell_volume 1796.0(5)
_computing_cell_refinement 'CAD4 software (Enraf-Nonius, 1989)'
_computing_data_collection 'CAD4 software (Enraf-Nonius, 1989)'
_computing_data_reduction 'process-Molen (Fair, 1990)'
_computing_molecular_graphics 'ORTEP (Johnson, 1976)'
_computing_structure_refinement 'SHELXL-93 (Sheldrick, 1993)'
_computing_structure_solution 'SHELXS-86 (Sheldrick, 1990)'
_diffrn_ambient_temperature 293(2)
_diffrn_measurement_device CAD4-Enraf-Nonius
_diffrn_measurement_method '\w/2\q scans'
_diffrn_radiation_monochromator graphite
_diffrn_radiation_source 'fine-focus sealed tube'
_diffrn_radiation_type MoK\a
_diffrn_radiation_wavelength 0.71073
_diffrn_reflns_av_R_equivalents 0.0197
_diffrn_reflns_av_sigmaI/netI 0.0406
_diffrn_reflns_limit_h_max 1
_diffrn_reflns_limit_h_min -22
_diffrn_reflns_limit_k_max 1
_diffrn_reflns_limit_k_min -8
_diffrn_reflns_limit_l_max 2
_diffrn_reflns_limit_l_min -20
_diffrn_reflns_number 2598
_diffrn_reflns_theta_max 27.95
_diffrn_reflns_theta_min 1.78
_diffrn_standards_decay_% 0.1
_diffrn_standards_interval_time 60
_diffrn_standards_number 3
_exptl_absorpt_coefficient_mu 7.011
_exptl_absorpt_correction_T_max 0.999
_exptl_absorpt_correction_T_min 0.333
_exptl_absorpt_correction_type 'empirical via psi-scan North et al (1968)'
_exptl_crystal_colour light_yellow
_exptl_crystal_density_diffrn 1.884
_exptl_crystal_description irregular_block
_exptl_crystal_F_000 968
_exptl_crystal_size_max 0.40
_exptl_crystal_size_mid 0.27
_exptl_crystal_size_min 0.11
_refine_diff_density_max 1.131
_refine_diff_density_min -0.942
_refine_diff_density_rms 0.183
_refine_ls_extinction_method none
_refine_ls_goodness_of_fit_all 1.150
_refine_ls_goodness_of_fit_obs 1.074
_refine_ls_hydrogen_treatment riding
_refine_ls_matrix_type full
_refine_ls_number_parameters 121
_refine_ls_number_reflns 2238
_refine_ls_number_restraints 2
_refine_ls_restrained_S_all 1.149
_refine_ls_restrained_S_obs 1.074
_refine_ls_R_factor_all 0.0694
_refine_ls_R_factor_obs 0.0415
_refine_ls_shift/esd_max 0.163
_refine_ls_shift/esd_mean 0.016
_refine_ls_structure_factor_coef Fsqd
_refine_ls_weighting_details 'w=1/[\s^2^(Fo^2^)+(0.0371P)^2^+6.9891P] where P=(Fo^2^+2Fc^2^)/3'
_refine_ls_weighting_scheme calc
_refine_ls_wR_factor_all 0.1010
_refine_ls_wR_factor_obs 0.0806
_reflns_number_observed 1660
_reflns_number_total 2238
_reflns_observed_criterion >2sigma(I)
_cod_data_source_file ja002652t_1.cif
_cod_data_source_block C11H12BN4O3ReS2
_cod_depositor_comments
;
The following automatic conversions were performed:

'_refine_ls_weighting_scheme' value 'calc
w=1/[\s^2^(Fo^2^)+(0.0371P)^2^+6.9891P] where P=(Fo^2^+2Fc^2^)/3' was
changed to 'calc'. New tag '_refine_ls_weighting_details' was
created. The value of the new tag was set to
'w=1/[\s^2^(Fo^2^)+(0.0371P)^2^+6.9891P] where P=(Fo^2^+2Fc^2^)/3'.

Automatic conversion script
Id: cif_fix_values 3143 2015-03-26 13:38:13Z robertas 
;
_cod_database_code 4116235

loop_
_symmetry_equiv_pos_as_xyz
'x, y, z'
'-x, -y, z'
'-x+1/2, y+1/2, -z+1/2'
'x+1/2, -y+1/2, -z+1/2'
'-x, -y, -z'
'x, y, -z'
'x-1/2, -y-1/2, z-1/2'
'-x-1/2, y-1/2, z-1/2'

loop_
_atom_site_aniso_label
_atom_site_aniso_U_11
_atom_site_aniso_U_22
_atom_site_aniso_U_33
_atom_site_aniso_U_23
_atom_site_aniso_U_13
_atom_site_aniso_U_12
Re1 0.0273(2) 0.0348(2) 0.0462(3) 0.000 0.000 0.0008(2)
S1 0.0508(12) 0.0427(10) 0.085(2) 0.0135(12) -0.0298(13) -0.0051(10)
O1 0.041(4) 0.044(4) 0.077(7) 0.000 0.000 -0.002(4)
O2 0.056(3) 0.074(4) 0.052(4) -0.014(3) 0.013(3) 0.003(3)
N1 0.039(3) 0.037(3) 0.051(4) -0.006(3) 0.002(3) -0.002(3)
N2 0.054(4) 0.060(4) 0.044(4) -0.008(3) -0.014(4) 0.001(4)
C1 0.029(5) 0.057(6) 0.031(6) 0.000 0.000 0.017(5)
C2 0.042(4) 0.045(4) 0.047(5) 0.005(4) -0.003(4) -0.004(4)
C3 0.032(3) 0.046(4) 0.043(4) -0.007(4) 0.003(3) 0.002(3)
C4 0.076(6) 0.056(5) 0.059(6) -0.008(5) -0.001(6) -0.024(5)
C5 0.068(6) 0.078(7) 0.062(7) -0.013(6) -0.017(5) -0.017(6)
C6 0.080(7) 0.098(8) 0.049(6) 0.009(6) -0.030(5) -0.007(7)
B1 0.037(6) 0.026(5) 0.064(8) 0.000 0.000 -0.006(5)
C1S 0.114(17) 0.252(44) 0.052(10) 0.000 0.000 0.128(27)
C2S 0.109(14) 0.245(28) 0.385(61) -0.132(29) 0.079(25) 0.051(17)

loop_
_atom_site_label
_atom_site_type_symbol
_atom_site_fract_x
_atom_site_fract_y
_atom_site_fract_z
_atom_site_U_iso_or_equiv
_atom_site_thermal_displace_type
_atom_site_occupancy
_atom_site_calc_flag
_atom_site_refinement_flags
Re1 Re 0.15238(2) 0.08234(6) 0.0000 0.03606(14) Uani 1 d S
S1 S 0.24796(13) -0.0157(3) 0.1137(2) 0.0596(7) Uani 1 d .
O1 O 0.0802(4) -0.3283(12) 0.0000 0.054(2) Uani 1 d S
O2 O 0.0406(3) 0.2095(9) 0.1453(4) 0.060(2) Uani 1 d .
N1 N 0.2990(4) 0.3595(9) 0.0842(5) 0.042(2) Uani 1 d .
N2 N 0.3500(4) 0.2133(11) 0.1987(5) 0.053(2) Uani 1 d .
C1 C 0.1069(6) -0.1726(18) 0.0000 0.039(2) Uani 1 d S
C2 C 0.0822(4) 0.1631(12) 0.0898(6) 0.045(2) Uani 1 d .
C3 C 0.3000(4) 0.1917(11) 0.1315(5) 0.040(2) Uani 1 d .
C4 C 0.3511(6) 0.4844(15) 0.1244(7) 0.064(3) Uani 1 d .
H2 H 0.3621(6) 0.6110(15) 0.1053(7) 0.076 Uiso 1 calc R
C5 C 0.3826(6) 0.3998(15) 0.1929(7) 0.069(3) Uani 1 d .
H3 H 0.4195(6) 0.4534(15) 0.2303(7) 0.083 Uiso 1 calc R
C6 C 0.3641(6) 0.0695(16) 0.2665(7) 0.076(3) Uani 1 d .
H4A H 0.4020(6) 0.1188(16) 0.3068(7) 0.113 Uiso 1 calc R
H4B H 0.3825(6) -0.0496(16) 0.2401(7) 0.113 Uiso 1 calc R
H4C H 0.3171(6) 0.0436(16) 0.2978(7) 0.113 Uiso 1 calc R
B1 B 0.2543(7) 0.4068(17) 0.0000 0.042(3) Uani 1 d SD
H1A H 0.2406(7) 0.5509(18) 0.0000 0.051 Uiso 1 calc SRD
H1B H 0.2046(7) 0.3297(18) 0.0000 0.051 Uiso 1 calc SRD
C1S C 0.5000 0.0000 0.0906(16) 0.140(17) Uani 1 d S
C2S C 0.4951(15) 0.1451(38) 0.0518(20) 0.246(21) Uani 1 d .

loop_
_atom_type_symbol
_atom_type_description
_atom_type_scat_dispersion_real
_atom_type_scat_dispersion_imag
_atom_type_scat_source
H H 0.0000 0.0000 'International Tables Vol C Tables 4.2.6.8 and 6.1.1.4'
C C 0.0033 0.0016 'International Tables Vol C Tables 4.2.6.8 and 6.1.1.4'
N N 0.0061 0.0033 'International Tables Vol C Tables 4.2.6.8 and 6.1.1.4'
O O 0.0106 0.0060 'International Tables Vol C Tables 4.2.6.8 and 6.1.1.4'
B B 0.0013 0.0007 'International Tables Vol C Tables 4.2.6.8 and 6.1.1.4'
S S 0.1246 0.1234 'International Tables Vol C Tables 4.2.6.8 and 6.1.1.4'
Re Re -1.0185 7.2310 'International Tables Vol C Tables 4.2.6.8 and 6.1.1.4'

loop_
_geom_angle_atom_site_label_1
_geom_angle_atom_site_label_2
_geom_angle_atom_site_label_3
_geom_angle
_geom_angle_site_symmetry_1
_geom_angle_site_symmetry_3
C1 Re1 C2 89.9(3) . .
C1 Re1 C2 89.9(3) . 6
C2 Re1 C2 91.0(5) . 6
C1 Re1 S1 91.8(2) . .
C2 Re1 S1 90.5(3) . .
C2 Re1 S1 177.7(2) 6 .
C1 Re1 S1 91.8(2) . 6
C2 Re1 S1 177.7(2) . 6
C2 Re1 S1 90.5(3) 6 6
S1 Re1 S1 87.89(13) . 6
C1 Re1 B1 165.7(4) . .
C2 Re1 B1 100.0(3) . .
C2 Re1 B1 100.0(3) 6 .
S1 Re1 B1 78.0(2) . .
S1 Re1 B1 78.0(2) 6 .
C3 S1 Re1 104.0(3) . .
C3 N1 C4 106.3(7) . .
C3 N1 B1 128.9(7) . .
C4 N1 B1 124.7(8) . .
C3 N2 C5 108.3(8) . .
C3 N2 C6 125.1(8) . .
C5 N2 C6 126.5(8) . .
O1 C1 Re1 179.2(8) . .
O2 C2 Re1 178.6(7) . .
N2 C3 N1 108.5(7) . .
N2 C3 S1 123.7(7) . .
N1 C3 S1 127.9(6) . .
C5 C4 N1 110.6(9) . .
C4 C5 N2 106.3(8) . .
N1 B1 N1 113.3(9) . 6
N1 B1 Re1 98.8(5) . .
N1 B1 Re1 98.8(5) 6 .
C2S C1S C2S 118.7(38) 2_655 .
C1S C2S C2S 120.7(19) . 6
C1S C2S C2S 30.7(19) . 2_655
C2S C2S C2S 90.001(2) 6 2_655

loop_
_geom_bond_atom_site_label_1
_geom_bond_atom_site_label_2
_geom_bond_distance
_geom_bond_site_symmetry_2
Re1 C1 1.909(13) .
Re1 C2 1.909(9) .
Re1 C2 1.909(9) 6
Re1 S1 2.486(2) .
Re1 S1 2.486(2) 6
Re1 B1 2.833(12) .
S1 C3 1.699(8) .
O1 C1 1.158(13) .
O2 C2 1.154(9) .
N1 C3 1.350(10) .
N1 C4 1.383(11) .
N1 B1 1.530(9) .
N2 C3 1.347(10) .
N2 C5 1.394(12) .
N2 C6 1.442(12) .
C4 C5 1.309(14) .
B1 N1 1.530(9) 6
C1S C2S 1.15(3) 2_655
C1S C2S 1.15(3) .
C2S C2S 1.57(6) 6
C2S C2S 1.99(5) 2_655
